data_4071540
loop_
_publ_author_name
'K\"uckmann, Theresa I.'
'Sch\"odel, Frauke'
'S\"anger, Inge'
'Bolte, Michael'
'Wagner, Matthias'
'Lerner, Hans-Wolfram'

_publ_section_title
;
 Mixed-Valence Manganese Carbonyl Complexes with Supersilyl Thiolate
 Ligands: [(OC)4Mn(\m-SSitBu3)2Mn(THF)X] (X = Br, SSitBu3) and
 Na(THF)6[(OC)3Mn(\m-SSitBu3)3MnSSitBu3]
;
_journal_issue 13
_journal_name_full Organometallics
_journal_page_first 3272
_journal_paper_doi 10.1021/om800211k
_journal_volume 27
_journal_year 2008
_chemical_formula_sum 'C32 H62 Br Mn2 O5 S2 Si2'
_chemical_formula_weight 836.91
_chemical_name_systematic ?
_space_group_IT_number 14
_symmetry_cell_setting monoclinic
_symmetry_space_group_name_Hall '-P 2yn'
_symmetry_space_group_name_H-M 'P 1 21/n 1'
_atom_sites_solution_hydrogens geom
_atom_sites_solution_primary direct
_atom_sites_solution_secondary difmap
_audit_creation_method SHELXL-97
_cell_angle_alpha 90.00
_cell_angle_beta 92.666(5)
_cell_angle_gamma 90.00
_cell_formula_units_Z 4
_cell_length_a 8.8106(5)
_cell_length_b 17.3613(7)
_cell_length_c 27.1951(16)
_cell_measurement_reflns_used 30160
_cell_measurement_temperature 173(2)
_cell_measurement_theta_max 26.2
_cell_measurement_theta_min 2.4
_cell_volume 4155.4(4)
_computing_cell_refinement 'X-Area (Stoe & Cie, 2001)'
_computing_data_collection 'X-Area (Stoe & Cie, 2001)'
_computing_data_reduction 'X-Area (Stoe & Cie, 2001)'
_computing_molecular_graphics 'XP in SHELXTL-Plus (Sheldrick, 1991)'
_computing_publication_material SHELXL97
_computing_structure_refinement 'SHELXL97 (Sheldrick, 1997) '
_computing_structure_solution 'SHELXS97 (Sheldrick, 1990) '
_diffrn_ambient_temperature 173(2)
_diffrn_measured_fraction_theta_full 1.000
_diffrn_measured_fraction_theta_max 0.992
_diffrn_measurement_device_type 'STOE IPDS II two-circle-diffractometer'
_diffrn_measurement_method \w
_diffrn_radiation_monochromator graphite
_diffrn_radiation_source 'fine-focus sealed tube'
_diffrn_radiation_type MoK\a
_diffrn_radiation_wavelength 0.71073
_diffrn_reflns_av_R_equivalents 0.0966
_diffrn_reflns_av_sigmaI/netI 0.0616
_diffrn_reflns_limit_h_max 10
_diffrn_reflns_limit_h_min -10
_diffrn_reflns_limit_k_max 21
_diffrn_reflns_limit_k_min -21
_diffrn_reflns_limit_l_max 33
_diffrn_reflns_limit_l_min -30
_diffrn_reflns_number 50736
_diffrn_reflns_theta_full 25.00
_diffrn_reflns_theta_max 26.00
_diffrn_reflns_theta_min 2.35
_diffrn_standards_number 0
_exptl_absorpt_coefficient_mu 1.761
_exptl_absorpt_correction_T_max 0.8299
_exptl_absorpt_correction_T_min 0.6875
_exptl_absorpt_correction_type multi-scan
_exptl_absorpt_process_details 'MULABS (Spek, 2003; Blessing, 1995)'
_exptl_crystal_colour orange
_exptl_crystal_density_diffrn 1.338
_exptl_crystal_density_method 'not measured'
_exptl_crystal_description plate
_exptl_crystal_F_000 1756
_exptl_crystal_size_max 0.23
_exptl_crystal_size_mid 0.22
_exptl_crystal_size_min 0.11
_refine_diff_density_max 0.468
_refine_diff_density_min -0.443
_refine_diff_density_rms 0.071
_refine_ls_extinction_coef 0.00253(19)
_refine_ls_extinction_expression Fc^*^=kFc[1+0.001xFc^2^\l^3^/sin(2\q)]^-1/4^
_refine_ls_extinction_method SHELXL
_refine_ls_goodness_of_fit_ref 0.928
_refine_ls_hydrogen_treatment mixed
_refine_ls_matrix_type full
_refine_ls_number_parameters 408
_refine_ls_number_reflns 8095
_refine_ls_number_restraints 0
_refine_ls_restrained_S_all 0.928
_refine_ls_R_factor_all 0.0680
_refine_ls_R_factor_gt 0.0405
_refine_ls_shift/su_max 0.002
_refine_ls_shift/su_mean 0.000
_refine_ls_structure_factor_coef Fsqd
_refine_ls_weighting_details 'calc w=1/[\s^2^(Fo^2^)+(0.0442P)^2^+0.0000P] where P=(Fo^2^+2Fc^2^)/3'
_refine_ls_weighting_scheme calc
_refine_ls_wR_factor_gt 0.0807
_refine_ls_wR_factor_ref 0.0881
_reflns_number_gt 5707
_reflns_number_total 8095
_reflns_threshold_expression I>2\s(I)
_cod_data_source_file om800211k-file004.cif
_cod_data_source_block wa766
_cod_depositor_comments
;
The following automatic conversions were performed:

'_symmetry_cell_setting' value 'Monoclinic' changed to 'monoclinic'
according to /home/saulius/struct/CIF-dictionaries/cif_core.dic
dictionary named 'cif_core.dic' version 2.4.1 from 2010-06-29.

Automatic conversion script
Id: cif_fix_values 1715 2011-07-08 13:25:40Z adriana 
;
_cod_original_sg_symbol_H-M 'P 21/n'
_cod_database_code 4071540

loop_
_symmetry_equiv_pos_as_xyz
'x, y, z'
'-x+1/2, y+1/2, -z+1/2'
'-x, -y, -z'
'x-1/2, -y-1/2, z-1/2'

loop_
_atom_site_label
_atom_site_type_symbol
_atom_site_fract_x
_atom_site_fract_y
_atom_site_fract_z
_atom_site_U_iso_or_equiv
_atom_site_adp_type
_atom_site_occupancy
_atom_site_symmetry_multiplicity
_atom_site_calc_flag
_atom_site_refinement_flags
_atom_site_disorder_assembly
_atom_site_disorder_group
Mn1 Mn 0.50695(5) 0.38306(3) 0.611147(18) 0.02850(12) Uani 1 1 d . . .
Mn2 Mn 0.55304(5) 0.20323(3) 0.671844(18) 0.02634(12) Uani 1 1 d . . .
S1 S 0.63051(9) 0.26121(4) 0.59353(3) 0.02764(17) Uani 1 1 d . . .
S2 S 0.53540(9) 0.33970(4) 0.69673(3) 0.02924(18) Uani 1 1 d . . .
Br1 Br 0.26609(4) 0.42139(2) 0.570609(14) 0.04366(11) Uani 1 1 d . . .
Si1 Si 0.66320(9) 0.21710(5) 0.51938(3) 0.02719(19) Uani 1 1 d . . .
Si2 Si 0.44916(9) 0.39778(5) 0.76100(3) 0.0281(2) Uani 1 1 d . . .
C1 C 0.5117(4) 0.1627(2) 0.73054(13) 0.0373(8) Uani 1 1 d . . .
O1 O 0.4895(3) 0.13043(15) 0.76665(10) 0.0499(7) Uani 1 1 d . . .
C2 C 0.5640(4) 0.1050(2) 0.65178(13) 0.0358(8) Uani 1 1 d . . .
O2 O 0.5633(3) 0.03971(14) 0.64286(10) 0.0479(7) Uani 1 1 d . . .
C3 C 0.3471(4) 0.20930(18) 0.65116(12) 0.0325(7) Uani 1 1 d . . .
O3 O 0.2221(3) 0.21331(16) 0.63962(10) 0.0476(7) Uani 1 1 d . . .
C4 C 0.7625(4) 0.21229(18) 0.68910(13) 0.0341(8) Uani 1 1 d . . .
O4 O 0.8874(3) 0.22032(15) 0.69872(11) 0.0490(7) Uani 1 1 d . . .
C11 C 0.4735(4) 0.1752(2) 0.49254(12) 0.0343(7) Uani 1 1 d . . .
C12 C 0.3996(4) 0.1220(2) 0.53057(14) 0.0436(9) Uani 1 1 d . . .
H12A H 0.4696 0.0799 0.5397 0.065 Uiso 1 1 calc R . .
H12B H 0.3048 0.1006 0.5161 0.065 Uiso 1 1 calc R . .
H12C H 0.3778 0.1518 0.5600 0.065 Uiso 1 1 calc R . .
C13 C 0.3565(4) 0.2389(2) 0.48019(15) 0.0493(10) Uani 1 1 d . . .
H13A H 0.3976 0.2744 0.4561 0.074 Uiso 1 1 calc R . .
H13B H 0.3348 0.2672 0.5102 0.074 Uiso 1 1 calc R . .
H13C H 0.2626 0.2157 0.4663 0.074 Uiso 1 1 calc R . .
C14 C 0.4951(4) 0.1276(2) 0.44505(14) 0.0471(9) Uani 1 1 d . . .
H14A H 0.5406 0.1602 0.4203 0.071 Uiso 1 1 calc R . .
H14B H 0.3962 0.1087 0.4322 0.071 Uiso 1 1 calc R . .
H14C H 0.5622 0.0837 0.4527 0.071 Uiso 1 1 calc R . .
C21 C 0.8244(4) 0.1406(2) 0.52428(13) 0.0360(8) Uani 1 1 d . . .
C22 C 0.9504(4) 0.1648(3) 0.56235(15) 0.0540(11) Uani 1 1 d . . .
H22A H 0.9063 0.1732 0.5943 0.081 Uiso 1 1 calc R . .
H22B H 0.9980 0.2125 0.5515 0.081 Uiso 1 1 calc R . .
H22C H 1.0272 0.1240 0.5654 0.081 Uiso 1 1 calc R . .
C23 C 0.8981(4) 0.1291(2) 0.47400(14) 0.0482(10) Uani 1 1 d . . .
H23A H 0.8195 0.1148 0.4490 0.072 Uiso 1 1 calc R . .
H23B H 0.9744 0.0882 0.4770 0.072 Uiso 1 1 calc R . .
H23C H 0.9467 0.1772 0.4643 0.072 Uiso 1 1 calc R . .
C24 C 0.7669(5) 0.0615(2) 0.53978(15) 0.0494(10) Uani 1 1 d . . .
H24A H 0.7201 0.0659 0.5717 0.074 Uiso 1 1 calc R . .
H24B H 0.8523 0.0254 0.5426 0.074 Uiso 1 1 calc R . .
H24C H 0.6914 0.0427 0.5150 0.074 Uiso 1 1 calc R . .
C31 C 0.7264(4) 0.3077(2) 0.48368(13) 0.0391(8) Uani 1 1 d . . .
C32 C 0.8917(4) 0.3314(2) 0.49838(17) 0.0554(11) Uani 1 1 d . . .
H32A H 0.9016 0.3397 0.5340 0.083 Uiso 1 1 calc R . .
H32B H 0.9170 0.3791 0.4813 0.083 Uiso 1 1 calc R . .
H32C H 0.9613 0.2904 0.4891 0.083 Uiso 1 1 calc R . .
C33 C 0.6293(5) 0.3784(2) 0.49541(14) 0.0467(9) Uani 1 1 d . . .
H33A H 0.6349 0.3877 0.5310 0.070 Uiso 1 1 calc R . .
H33B H 0.5234 0.3689 0.4844 0.070 Uiso 1 1 calc R . .
H33C H 0.6676 0.4236 0.4783 0.070 Uiso 1 1 calc R . .
C34 C 0.7140(5) 0.2953(3) 0.42748(14) 0.0550(11) Uani 1 1 d . . .
H34A H 0.7740 0.2502 0.4189 0.082 Uiso 1 1 calc R . .
H34B H 0.7526 0.3409 0.4109 0.082 Uiso 1 1 calc R . .
H34C H 0.6074 0.2870 0.4169 0.082 Uiso 1 1 calc R . .
C41 C 0.2430(3) 0.3665(2) 0.77166(12) 0.0340(8) Uani 1 1 d . . .
C42 C 0.1315(4) 0.3996(2) 0.73125(14) 0.0464(9) Uani 1 1 d . . .
H42A H 0.1636 0.3836 0.6988 0.070 Uiso 1 1 calc R . .
H42B H 0.1313 0.4559 0.7332 0.070 Uiso 1 1 calc R . .
H42C H 0.0289 0.3801 0.7362 0.070 Uiso 1 1 calc R . .
C43 C 0.2240(4) 0.2779(2) 0.77009(14) 0.0404(9) Uani 1 1 d . . .
H43A H 0.2566 0.2583 0.7385 0.061 Uiso 1 1 calc R . .
H43B H 0.1170 0.2647 0.7738 0.061 Uiso 1 1 calc R . .
H43C H 0.2862 0.2546 0.7969 0.061 Uiso 1 1 calc R . .
C44 C 0.1905(4) 0.3936(2) 0.82255(14) 0.0436(9) Uani 1 1 d . . .
H44A H 0.2022 0.4496 0.8253 0.065 Uiso 1 1 calc R . .
H44B H 0.2527 0.3685 0.8487 0.065 Uiso 1 1 calc R . .
H44C H 0.0836 0.3798 0.8258 0.065 Uiso 1 1 calc R . .
C51 C 0.5872(3) 0.3725(2) 0.81644(12) 0.0358(8) Uani 1 1 d . . .
C52 C 0.5798(4) 0.4320(2) 0.85841(13) 0.0451(9) Uani 1 1 d . . .
H52A H 0.4753 0.4355 0.8690 0.068 Uiso 1 1 calc R . .
H52B H 0.6124 0.4824 0.8466 0.068 Uiso 1 1 calc R . .
H52C H 0.6471 0.4157 0.8862 0.068 Uiso 1 1 calc R . .
C53 C 0.7530(4) 0.3683(3) 0.80084(14) 0.0471(10) Uani 1 1 d . . .
H53A H 0.7608 0.3305 0.7743 0.071 Uiso 1 1 calc R . .
H53B H 0.8191 0.3527 0.8291 0.071 Uiso 1 1 calc R . .
H53C H 0.7846 0.4190 0.7892 0.071 Uiso 1 1 calc R . .
C54 C 0.5531(4) 0.2935(2) 0.83888(14) 0.0475(9) Uani 1 1 d . . .
H54A H 0.4486 0.2929 0.8497 0.071 Uiso 1 1 calc R . .
H54B H 0.6237 0.2840 0.8671 0.071 Uiso 1 1 calc R . .
H54C H 0.5652 0.2533 0.8141 0.071 Uiso 1 1 calc R . .
C61 C 0.4616(4) 0.5067(2) 0.74404(13) 0.0379(8) Uani 1 1 d . . .
C62 C 0.3757(4) 0.5577(2) 0.78066(15) 0.0476(9) Uani 1 1 d . . .
H62A H 0.2689 0.5419 0.7805 0.071 Uiso 1 1 calc R . .
H62B H 0.3821 0.6118 0.7707 0.071 Uiso 1 1 calc R . .
H62C H 0.4220 0.5514 0.8139 0.071 Uiso 1 1 calc R . .
C63 C 0.6282(4) 0.5343(2) 0.74475(16) 0.0490(10) Uani 1 1 d . . .
H63A H 0.6765 0.5251 0.7774 0.073 Uiso 1 1 calc R . .
H63B H 0.6308 0.5895 0.7373 0.073 Uiso 1 1 calc R . .
H63C H 0.6830 0.5059 0.7200 0.073 Uiso 1 1 calc R . .
C64 C 0.3934(5) 0.5250(2) 0.69246(14) 0.0478(9) Uani 1 1 d . . .
H64A H 0.2865 0.5093 0.6902 0.072 Uiso 1 1 calc R . .
H64B H 0.4495 0.4970 0.6678 0.072 Uiso 1 1 calc R . .
H64C H 0.4007 0.5805 0.6863 0.072 Uiso 1 1 calc R . .
O71 O 0.6831(2) 0.46710(13) 0.60969(9) 0.0357(5) Uani 1 1 d . A .
C72 C 0.6734(4) 0.5420(2) 0.58533(16) 0.0475(10) Uani 1 1 d . . .
H72A H 0.5762 0.5678 0.5918 0.057 Uiso 0.50(2) 1 calc PR A 1
H72B H 0.6813 0.5363 0.5493 0.057 Uiso 0.50(2) 1 calc PR A 1
H72C H 0.6235 0.5805 0.6060 0.057 Uiso 0.50(2) 1 calc PR A 2
H72D H 0.6169 0.5384 0.5531 0.057 Uiso 0.50(2) 1 calc PR A 2
C73 C 0.8096(11) 0.5885(6) 0.6078(7) 0.058(4) Uani 0.50(2) 1 d P A 1
H73A H 0.8493 0.6252 0.5837 0.070 Uiso 0.50(2) 1 calc PR A 1
H73B H 0.7815 0.6170 0.6376 0.070 Uiso 0.50(2) 1 calc PR A 1
C73' C 0.8369(13) 0.5621(8) 0.5791(5) 0.061(4) Uani 0.50(2) 1 d P A 2
H73C H 0.8715 0.5418 0.5475 0.073 Uiso 0.50(2) 1 calc PR A 2
H73D H 0.8512 0.6187 0.5796 0.073 Uiso 0.50(2) 1 calc PR A 2
C74 C 0.9207(5) 0.5267(3) 0.6201(2) 0.0741(15) Uani 1 1 d . . .
H74A H 0.9815 0.5406 0.6503 0.089 Uiso 0.50(2) 1 calc PR A 1
H74B H 0.9908 0.5207 0.5929 0.089 Uiso 0.50(2) 1 calc PR A 1
H74C H 0.9193 0.5597 0.6498 0.089 Uiso 0.50(2) 1 calc PR A 2
H74D H 1.0275 0.5171 0.6120 0.089 Uiso 0.50(2) 1 calc PR A 2
C75 C 0.8390(4) 0.4529(2) 0.62786(15) 0.0432(9) Uani 1 1 d . A .
H75A H 0.8851 0.4105 0.6092 0.052 Uiso 1 1 calc R . .
H75B H 0.8423 0.4390 0.6632 0.052 Uiso 1 1 calc R . .

loop_
_atom_site_aniso_label
_atom_site_aniso_U_11
_atom_site_aniso_U_22
_atom_site_aniso_U_33
_atom_site_aniso_U_23
_atom_site_aniso_U_13
_atom_site_aniso_U_12
Mn1 0.0279(2) 0.0273(2) 0.0303(3) 0.0015(2) 0.0017(2) 0.00145(19)
Mn2 0.0261(2) 0.0252(2) 0.0277(3) 0.0020(2) 0.00111(19) -0.00096(19)
S1 0.0310(4) 0.0263(4) 0.0258(4) 0.0000(3) 0.0038(3) 0.0010(3)
S2 0.0359(4) 0.0264(4) 0.0259(4) -0.0010(3) 0.0062(3) 0.0001(3)
Br1 0.03284(18) 0.0487(2) 0.0488(2) 0.00144(18) -0.00495(16) 0.00843(16)
Si1 0.0244(4) 0.0322(5) 0.0250(4) -0.0023(4) 0.0017(3) 0.0011(3)
Si2 0.0217(4) 0.0351(5) 0.0277(4) -0.0046(4) 0.0032(3) -0.0018(3)
C1 0.0390(19) 0.0323(18) 0.041(2) -0.0007(16) 0.0011(16) -0.0028(14)
O1 0.0633(18) 0.0501(16) 0.0366(15) 0.0134(13) 0.0048(13) -0.0061(13)
C2 0.0331(17) 0.038(2) 0.0364(19) 0.0067(16) 0.0023(15) -0.0023(15)
O2 0.0607(17) 0.0279(14) 0.0556(17) -0.0034(12) 0.0079(13) -0.0011(12)
C3 0.0347(19) 0.0304(17) 0.0327(18) 0.0000(14) 0.0048(15) -0.0043(14)
O3 0.0298(14) 0.0674(18) 0.0452(16) -0.0032(13) -0.0029(12) -0.0049(12)
C4 0.041(2) 0.0265(17) 0.0347(19) 0.0035(14) 0.0023(16) 0.0057(14)
O4 0.0297(14) 0.0531(17) 0.0629(18) 0.0026(14) -0.0123(12) 0.0018(11)
C11 0.0293(16) 0.0418(19) 0.0317(18) -0.0045(15) -0.0018(14) 0.0005(14)
C12 0.0347(19) 0.052(2) 0.044(2) -0.0125(18) 0.0032(16) -0.0115(16)
C13 0.0323(19) 0.064(3) 0.050(2) -0.009(2) -0.0102(17) 0.0078(18)
C14 0.046(2) 0.057(2) 0.038(2) -0.0142(18) 0.0010(17) -0.0044(18)
C21 0.0316(17) 0.045(2) 0.0313(18) -0.0044(15) 0.0035(14) 0.0062(15)
C22 0.037(2) 0.074(3) 0.050(2) -0.015(2) -0.0059(18) 0.0201(19)
C23 0.041(2) 0.063(3) 0.041(2) -0.0074(19) 0.0099(17) 0.0139(18)
C24 0.055(2) 0.042(2) 0.052(2) 0.0010(18) 0.0078(19) 0.0183(18)
C31 0.045(2) 0.043(2) 0.0307(18) 0.0018(16) 0.0090(16) -0.0037(16)
C32 0.048(2) 0.058(3) 0.061(3) -0.001(2) 0.016(2) -0.0130(19)
C33 0.062(2) 0.036(2) 0.042(2) 0.0091(17) 0.0103(19) 0.0008(18)
C34 0.074(3) 0.060(3) 0.032(2) 0.0060(19) 0.012(2) 0.001(2)
C41 0.0229(15) 0.047(2) 0.0320(18) -0.0041(15) 0.0019(14) 0.0004(14)
C42 0.0280(18) 0.061(3) 0.050(2) 0.0003(19) -0.0034(16) -0.0018(16)
C43 0.0302(17) 0.048(2) 0.043(2) -0.0029(17) 0.0060(16) -0.0096(15)
C44 0.0291(17) 0.060(2) 0.042(2) -0.0057(18) 0.0108(16) -0.0029(16)
C51 0.0230(16) 0.052(2) 0.0323(18) -0.0086(16) 0.0021(14) -0.0028(14)
C52 0.0335(18) 0.067(3) 0.034(2) -0.0127(19) -0.0027(15) -0.0039(17)
C53 0.0254(17) 0.074(3) 0.042(2) -0.008(2) 0.0001(16) 0.0031(17)
C54 0.041(2) 0.060(3) 0.041(2) 0.0028(19) -0.0064(17) 0.0035(18)
C61 0.0370(18) 0.0341(18) 0.043(2) -0.0106(16) 0.0084(16) 0.0000(14)
C62 0.048(2) 0.046(2) 0.050(2) -0.0122(18) 0.0053(18) 0.0037(17)
C63 0.047(2) 0.045(2) 0.056(3) -0.0098(19) 0.0112(19) -0.0100(17)
C64 0.064(3) 0.035(2) 0.045(2) 0.0011(17) 0.0062(19) 0.0033(18)
O71 0.0295(12) 0.0329(13) 0.0442(14) 0.0068(11) -0.0043(10) -0.0010(9)
C72 0.048(2) 0.0322(19) 0.061(3) 0.0195(18) -0.0021(19) -0.0029(16)
C73 0.052(5) 0.033(5) 0.090(11) 0.010(5) 0.005(5) -0.009(4)
C73' 0.067(6) 0.056(7) 0.062(7) 0.007(6) 0.012(6) -0.031(5)
C74 0.039(2) 0.057(3) 0.125(5) -0.007(3) -0.004(3) -0.009(2)
C75 0.0294(18) 0.048(2) 0.052(2) 0.0004(18) -0.0036(17) 0.0016(15)

loop_
_atom_type_symbol
_atom_type_description
_atom_type_scat_dispersion_real
_atom_type_scat_dispersion_imag
_atom_type_scat_source
C C 0.0033 0.0016 'International Tables Vol C Tables 4.2.6.8 and 6.1.1.4'
H H 0.0000 0.0000 'International Tables Vol C Tables 4.2.6.8 and 6.1.1.4'
Br Br -0.2901 2.4595 'International Tables Vol C Tables 4.2.6.8 and 6.1.1.4'
Mn Mn 0.3368 0.7283 'International Tables Vol C Tables 4.2.6.8 and 6.1.1.4'
O O 0.0106 0.0060 'International Tables Vol C Tables 4.2.6.8 and 6.1.1.4'
S S 0.1246 0.1234 'International Tables Vol C Tables 4.2.6.8 and 6.1.1.4'
Si Si 0.0817 0.0704 'International Tables Vol C Tables 4.2.6.8 and 6.1.1.4'

loop_
_geom_angle_atom_site_label_1
_geom_angle_atom_site_label_2
_geom_angle_atom_site_label_3
_geom_angle
O71 Mn1 S1 104.97(6)
O71 Mn1 Br1 115.07(6)
S1 Mn1 Br1 122.38(3)
O71 Mn1 S2 100.70(7)
S1 Mn1 S2 83.86(3)
Br1 Mn1 S2 124.22(3)
C2 Mn2 C1 85.07(15)
C2 Mn2 C3 91.56(15)
C1 Mn2 C3 93.16(15)
C2 Mn2 C4 95.10(14)
C1 Mn2 C4 92.75(15)
C3 Mn2 C4 171.45(14)
C2 Mn2 S2 178.15(12)
C1 Mn2 S2 96.56(11)
C3 Mn2 S2 87.48(10)
C4 Mn2 S2 85.71(10)
C2 Mn2 S1 95.96(11)
C1 Mn2 S1 175.51(12)
C3 Mn2 S1 91.18(10)
C4 Mn2 S1 82.81(10)
S2 Mn2 S1 82.49(3)
Si1 S1 Mn1 124.34(4)
Si1 S1 Mn2 134.63(4)
Mn1 S1 Mn2 92.31(3)
Si2 S2 Mn1 126.50(4)
Si2 S2 Mn2 133.65(4)
Mn1 S2 Mn2 92.26(3)
C11 Si1 C31 112.26(16)
C11 Si1 C21 112.61(15)
C31 Si1 C21 111.19(15)
C11 Si1 S1 109.32(10)
C31 Si1 S1 103.30(11)
C21 Si1 S1 107.62(11)
C41 Si2 C51 112.30(15)
C41 Si2 C61 111.81(15)
C51 Si2 C61 111.26(16)
C41 Si2 S2 110.80(11)
C51 Si2 S2 106.74(10)
C61 Si2 S2 103.46(11)
O1 C1 Mn2 173.9(3)
O2 C2 Mn2 173.3(3)
O3 C3 Mn2 178.6(3)
O4 C4 Mn2 177.5(3)
C13 C11 C12 106.0(3)
C13 C11 C14 107.9(3)
C12 C11 C14 108.0(3)
C13 C11 Si1 111.7(3)
C12 C11 Si1 110.7(2)
C14 C11 Si1 112.1(2)
C11 C12 H12A 109.5
C11 C12 H12B 109.5
H12A C12 H12B 109.5
C11 C12 H12C 109.5
H12A C12 H12C 109.5
H12B C12 H12C 109.5
C11 C13 H13A 109.5
C11 C13 H13B 109.5
H13A C13 H13B 109.5
C11 C13 H13C 109.5
H13A C13 H13C 109.5
H13B C13 H13C 109.5
C11 C14 H14A 109.5
C11 C14 H14B 109.5
H14A C14 H14B 109.5
C11 C14 H14C 109.5
H14A C14 H14C 109.5
H14B C14 H14C 109.5
C24 C21 C22 107.3(3)
C24 C21 C23 106.5(3)
C22 C21 C23 108.0(3)
C24 C21 Si1 112.4(2)
C22 C21 Si1 111.2(2)
C23 C21 Si1 111.2(3)
C21 C22 H22A 109.5
C21 C22 H22B 109.5
H22A C22 H22B 109.5
C21 C22 H22C 109.5
H22A C22 H22C 109.5
H22B C22 H22C 109.5
C21 C23 H23A 109.5
C21 C23 H23B 109.5
H23A C23 H23B 109.5
C21 C23 H23C 109.5
H23A C23 H23C 109.5
H23B C23 H23C 109.5
C21 C24 H24A 109.5
C21 C24 H24B 109.5
H24A C24 H24B 109.5
C21 C24 H24C 109.5
H24A C24 H24C 109.5
H24B C24 H24C 109.5
C33 C31 C34 107.6(3)
C33 C31 C32 105.1(3)
C34 C31 C32 108.4(3)
C33 C31 Si1 111.5(2)
C34 C31 Si1 111.9(3)
C32 C31 Si1 112.0(3)
C31 C32 H32A 109.5
C31 C32 H32B 109.5
H32A C32 H32B 109.5
C31 C32 H32C 109.5
H32A C32 H32C 109.5
H32B C32 H32C 109.5
C31 C33 H33A 109.5
C31 C33 H33B 109.5
H33A C33 H33B 109.5
C31 C33 H33C 109.5
H33A C33 H33C 109.5
H33B C33 H33C 109.5
C31 C34 H34A 109.5
C31 C34 H34B 109.5
H34A C34 H34B 109.5
C31 C34 H34C 109.5
H34A C34 H34C 109.5
H34B C34 H34C 109.5
C43 C41 C42 106.5(3)
C43 C41 C44 106.8(3)
C42 C41 C44 108.4(3)
C43 C41 Si2 112.1(2)
C42 C41 Si2 111.1(2)
C44 C41 Si2 111.7(2)
C41 C42 H42A 109.5
C41 C42 H42B 109.5
H42A C42 H42B 109.5
C41 C42 H42C 109.5
H42A C42 H42C 109.5
H42B C42 H42C 109.5
C41 C43 H43A 109.5
C41 C43 H43B 109.5
H43A C43 H43B 109.5
C41 C43 H43C 109.5
H43A C43 H43C 109.5
H43B C43 H43C 109.5
C41 C44 H44A 109.5
C41 C44 H44B 109.5
H44A C44 H44B 109.5
C41 C44 H44C 109.5
H44A C44 H44C 109.5
H44B C44 H44C 109.5
C54 C51 C53 105.8(3)
C54 C51 C52 106.7(3)
C53 C51 C52 108.0(3)
C54 C51 Si2 112.5(2)
C53 C51 Si2 111.4(2)
C52 C51 Si2 112.1(2)
C51 C52 H52A 109.5
C51 C52 H52B 109.5
H52A C52 H52B 109.5
C51 C52 H52C 109.5
H52A C52 H52C 109.5
H52B C52 H52C 109.5
C51 C53 H53A 109.5
C51 C53 H53B 109.5
H53A C53 H53B 109.5
C51 C53 H53C 109.5
H53A C53 H53C 109.5
H53B C53 H53C 109.5
C51 C54 H54A 109.5
C51 C54 H54B 109.5
H54A C54 H54B 109.5
C51 C54 H54C 109.5
H54A C54 H54C 109.5
H54B C54 H54C 109.5
C64 C61 C63 106.2(3)
C64 C61 C62 106.6(3)
C63 C61 C62 107.8(3)
C64 C61 Si2 113.2(2)
C63 C61 Si2 111.3(3)
C62 C61 Si2 111.5(2)
C61 C62 H62A 109.5
C61 C62 H62B 109.5
H62A C62 H62B 109.5
C61 C62 H62C 109.5
H62A C62 H62C 109.5
H62B C62 H62C 109.5
C61 C63 H63A 109.5
C61 C63 H63B 109.5
H63A C63 H63B 109.5
C61 C63 H63C 109.5
H63A C63 H63C 109.5
H63B C63 H63C 109.5
C61 C64 H64A 109.5
C61 C64 H64B 109.5
H64A C64 H64B 109.5
C61 C64 H64C 109.5
H64A C64 H64C 109.5
H64B C64 H64C 109.5
C75 O71 C72 109.8(3)
C75 O71 Mn1 123.5(2)
C72 O71 Mn1 126.2(2)
O71 C72 C73' 102.9(5)
O71 C72 C73 104.9(5)
C73' C72 C73 36.2(5)
O71 C72 H72A 110.8
C73' C72 H72A 139.3
C73 C72 H72A 110.8
O71 C72 H72B 110.8
C73' C72 H72B 78.4
C73 C72 H72B 110.8
H72A C72 H72B 108.8
O71 C72 H72C 111.2
C73' C72 H72C 111.2
C73 C72 H72C 77.3
H72A C72 H72C 35.1
H72B C72 H72C 133.1
O71 C72 H72D 111.2
C73' C72 H72D 111.2
C73 C72 H72D 137.0
H72A C72 H72D 77.4
H72B C72 H72D 34.2
H72C C72 H72D 109.1
C74 C73 C72 101.7(7)
C74 C73 H73A 111.4
C72 C73 H73A 111.4
C74 C73 H73B 111.4
C72 C73 H73B 111.4
H73A C73 H73B 109.3
C74 C73' C72 105.8(7)
C74 C73' H73C 110.6
C72 C73' H73C 110.6
C74 C73' H73D 110.6
C72 C73' H73D 110.6
H73C C73' H73D 108.7
C73' C74 C73 37.7(5)
C73' C74 C75 104.1(5)
C73 C74 C75 109.7(4)
C73' C74 H74A 140.7
C73 C74 H74A 109.7
C75 C74 H74A 109.7
C73' C74 H74B 77.5
C73 C74 H74B 109.7
C75 C74 H74B 109.7
H74A C74 H74B 108.2
C73' C74 H74C 110.9
C73 C74 H74C 74.4
C75 C74 H74C 110.9
H74A C74 H74C 37.7
H74B C74 H74C 134.5
C73' C74 H74D 110.9
C73 C74 H74D 134.2
C75 C74 H74D 110.9
H74A C74 H74D 75.0
H74B C74 H74D 35.4
H74C C74 H74D 109.0
O71 C75 C74 105.0(3)
O71 C75 H75A 110.7
C74 C75 H75A 110.7
O71 C75 H75B 110.7
C74 C75 H75B 110.7
H75A C75 H75B 108.8

loop_
_geom_bond_atom_site_label_1
_geom_bond_atom_site_label_2
_geom_bond_distance
Mn1 O71 2.132(2)
Mn1 S1 2.4368(9)
Mn1 Br1 2.4380(6)
Mn1 S2 2.4478(9)
Mn2 C2 1.794(4)
Mn2 C1 1.797(4)
Mn2 C3 1.877(4)
Mn2 C4 1.889(4)
Mn2 S2 2.4710(9)
Mn2 S1 2.4800(9)
S1 Si1 2.1887(12)
S2 Si2 2.1846(11)
Si1 C11 1.935(3)
Si1 C31 1.944(4)
Si1 C21 1.944(3)
Si2 C41 1.931(3)
Si2 C51 1.943(4)
Si2 C61 1.950(4)
C1 O1 1.155(4)
C2 O2 1.159(4)
C3 O3 1.133(4)
C4 O4 1.128(4)
C11 C13 1.539(5)
C11 C12 1.552(5)
C11 C14 1.553(5)
C12 H12A 0.9800
C12 H12B 0.9800
C12 H12C 0.9800
C13 H13A 0.9800
C13 H13B 0.9800
C13 H13C 0.9800
C14 H14A 0.9800
C14 H14B 0.9800
C14 H14C 0.9800
C21 C24 1.530(5)
C21 C22 1.541(5)
C21 C23 1.554(5)
C22 H22A 0.9800
C22 H22B 0.9800
C22 H22C 0.9800
C23 H23A 0.9800
C23 H23B 0.9800
C23 H23C 0.9800
C24 H24A 0.9800
C24 H24B 0.9800
C24 H24C 0.9800
C31 C33 1.538(5)
C31 C34 1.542(5)
C31 C32 1.548(5)
C32 H32A 0.9800
C32 H32B 0.9800
C32 H32C 0.9800
C33 H33A 0.9800
C33 H33B 0.9800
C33 H33C 0.9800
C34 H34A 0.9800
C34 H34B 0.9800
C34 H34C 0.9800
C41 C43 1.548(5)
C41 C42 1.550(5)
C41 C44 1.552(5)
C42 H42A 0.9800
C42 H42B 0.9800
C42 H42C 0.9800
C43 H43A 0.9800
C43 H43B 0.9800
C43 H43C 0.9800
C44 H44A 0.9800
C44 H44B 0.9800
C44 H44C 0.9800
C51 C54 1.536(5)
C51 C53 1.542(4)
C51 C52 1.543(5)
C52 H52A 0.9800
C52 H52B 0.9800
C52 H52C 0.9800
C53 H53A 0.9800
C53 H53B 0.9800
C53 H53C 0.9800
C54 H54A 0.9800
C54 H54B 0.9800
C54 H54C 0.9800
C61 C64 1.533(5)
C61 C63 1.544(5)
C61 C62 1.555(5)
C62 H62A 0.9800
C62 H62B 0.9800
C62 H62C 0.9800
C63 H63A 0.9800
C63 H63B 0.9800
C63 H63C 0.9800
C64 H64A 0.9800
C64 H64B 0.9800
C64 H64C 0.9800
O71 C75 1.460(4)
O71 C72 1.460(4)
C72 C73' 1.499(11)
C72 C73 1.548(12)
C72 H72A 0.9900
C72 H72B 0.9900
C72 H72C 0.9900
C72 H72D 0.9900
C73 C74 1.480(11)
C73 H73A 0.9900
C73 H73B 0.9900
C73' C74 1.446(11)
C73' H73C 0.9900
C73' H73D 0.9900
C74 C75 1.490(6)
C74 H74A 0.9900
C74 H74B 0.9900
C74 H74C 0.9900
C74 H74D 0.9900
C75 H75A 0.9900
C75 H75B 0.9900

loop_
_geom_torsion_atom_site_label_1
_geom_torsion_atom_site_label_2
_geom_torsion_atom_site_label_3
_geom_torsion_atom_site_label_4
_geom_torsion
O71 Mn1 S1 Si1 -86.38(8)
Br1 Mn1 S1 Si1 47.17(6)
S2 Mn1 S1 Si1 174.15(5)
O71 Mn1 S1 Mn2 122.11(7)
Br1 Mn1 S1 Mn2 -104.34(3)
S2 Mn1 S1 Mn2 22.64(3)
C2 Mn2 S1 Si1 10.11(12)
C1 Mn2 S1 Si1 113.1(14)
C3 Mn2 S1 Si1 -81.58(11)
C4 Mn2 S1 Si1 104.52(11)
S2 Mn2 S1 Si1 -168.88(6)
C2 Mn2 S1 Mn1 156.51(11)
C1 Mn2 S1 Mn1 -100.5(14)
C3 Mn2 S1 Mn1 64.82(10)
C4 Mn2 S1 Mn1 -109.08(10)
S2 Mn2 S1 Mn1 -22.48(3)
O71 Mn1 S2 Si2 80.46(8)
S1 Mn1 S2 Si2 -175.41(5)
Br1 Mn1 S2 Si2 -50.09(6)
O71 Mn1 S2 Mn2 -126.85(7)
S1 Mn1 S2 Mn2 -22.72(3)
Br1 Mn1 S2 Mn2 102.60(3)
C2 Mn2 S2 Si2 139(3)
C1 Mn2 S2 Si2 -12.70(13)
C3 Mn2 S2 Si2 80.20(12)
C4 Mn2 S2 Si2 -104.98(12)
S1 Mn2 S2 Si2 171.72(6)
C2 Mn2 S2 Mn1 -10(3)
C1 Mn2 S2 Mn1 -162.04(11)
C3 Mn2 S2 Mn1 -69.15(10)
C4 Mn2 S2 Mn1 105.67(10)
S1 Mn2 S2 Mn1 22.37(3)
Mn1 S1 Si1 C11 -77.26(12)
Mn2 S1 Si1 C11 60.70(13)
Mn1 S1 Si1 C31 42.43(13)
Mn2 S1 Si1 C31 -179.61(12)
Mn1 S1 Si1 C21 160.13(12)
Mn2 S1 Si1 C21 -61.91(13)
Mn1 S2 Si2 C41 87.14(13)
Mn2 S2 Si2 C41 -53.54(14)
Mn1 S2 Si2 C51 -150.30(11)
Mn2 S2 Si2 C51 69.02(13)
Mn1 S2 Si2 C61 -32.83(13)
Mn2 S2 Si2 C61 -173.51(12)
C2 Mn2 C1 O1 14(3)
C3 Mn2 C1 O1 105(3)
C4 Mn2 C1 O1 -81(3)
S2 Mn2 C1 O1 -167(3)
S1 Mn2 C1 O1 -89(3)
C1 Mn2 C2 O2 18(3)
C3 Mn2 C2 O2 -75(3)
C4 Mn2 C2 O2 111(3)
S2 Mn2 C2 O2 -133(3)
S1 Mn2 C2 O2 -166(3)
C2 Mn2 C3 O3 120(13)
C1 Mn2 C3 O3 35(13)
C4 Mn2 C3 O3 -98(13)
S2 Mn2 C3 O3 -61(13)
S1 Mn2 C3 O3 -144(13)
C2 Mn2 C4 O4 140(8)
C1 Mn2 C4 O4 -134(8)
C3 Mn2 C4 O4 -1(8)
S2 Mn2 C4 O4 -38(8)
S1 Mn2 C4 O4 45(8)
C31 Si1 C11 C13 -43.2(3)
C21 Si1 C11 C13 -169.6(2)
S1 Si1 C11 C13 70.8(3)
C31 Si1 C11 C12 -161.2(2)
C21 Si1 C11 C12 72.4(3)
S1 Si1 C11 C12 -47.1(2)
C31 Si1 C11 C14 78.1(3)
C21 Si1 C11 C14 -48.3(3)
S1 Si1 C11 C14 -167.9(2)
C11 Si1 C21 C24 -38.0(3)
C31 Si1 C21 C24 -165.0(3)
S1 Si1 C21 C24 82.5(3)
C11 Si1 C21 C22 -158.3(3)
C31 Si1 C21 C22 74.7(3)
S1 Si1 C21 C22 -37.8(3)
C11 Si1 C21 C23 81.3(3)
C31 Si1 C21 C23 -45.7(3)
S1 Si1 C21 C23 -158.1(2)
C11 Si1 C31 C33 73.8(3)
C21 Si1 C31 C33 -159.0(3)
S1 Si1 C31 C33 -43.8(3)
C11 Si1 C31 C34 -46.8(3)
C21 Si1 C31 C34 80.4(3)
S1 Si1 C31 C34 -164.4(2)
C11 Si1 C31 C32 -168.7(2)
C21 Si1 C31 C32 -41.5(3)
S1 Si1 C31 C32 73.6(3)
C51 Si2 C41 C43 -70.7(3)
C61 Si2 C41 C43 163.4(2)
S2 Si2 C41 C43 48.6(3)
C51 Si2 C41 C42 170.3(2)
C61 Si2 C41 C42 44.4(3)
S2 Si2 C41 C42 -70.5(3)
C51 Si2 C41 C44 49.1(3)
C61 Si2 C41 C44 -76.7(3)
S2 Si2 C41 C44 168.4(2)
C41 Si2 C51 C54 39.6(3)
C61 Si2 C51 C54 165.8(2)
S2 Si2 C51 C54 -82.0(2)
C41 Si2 C51 C53 158.2(2)
C61 Si2 C51 C53 -75.6(3)
S2 Si2 C51 C53 36.6(3)
C41 Si2 C51 C52 -80.7(3)
C61 Si2 C51 C52 45.5(3)
S2 Si2 C51 C52 157.7(2)
C41 Si2 C61 C64 -70.7(3)
C51 Si2 C61 C64 162.8(2)
S2 Si2 C61 C64 48.6(3)
C41 Si2 C61 C63 169.8(2)
C51 Si2 C61 C63 43.4(3)
S2 Si2 C61 C63 -70.9(3)
C41 Si2 C61 C62 49.5(3)
C51 Si2 C61 C62 -77.0(3)
S2 Si2 C61 C62 168.8(2)
S1 Mn1 O71 C75 -36.7(3)
Br1 Mn1 O71 C75 -174.2(2)
S2 Mn1 O71 C75 49.7(3)
S1 Mn1 O71 C72 134.7(3)
Br1 Mn1 O71 C72 -2.8(3)
S2 Mn1 O71 C72 -138.8(3)
C75 O71 C72 C73' 13.5(8)
Mn1 O71 C72 C73' -158.9(7)
C75 O71 C72 C73 -23.7(8)
Mn1 O71 C72 C73 163.9(7)
O71 C72 C73 C74 29.4(11)
C73' C72 C73 C74 -62.1(9)
O71 C72 C73' C74 -30.7(12)
C73 C72 C73' C74 67.1(10)
C72 C73' C74 C73 -68.2(11)
C72 C73' C74 C75 36.0(12)
C72 C73 C74 C73' 62.1(10)
C72 C73 C74 C75 -25.6(12)
C72 O71 C75 C74 7.9(4)
Mn1 O71 C75 C74 -179.5(3)
C73' C74 C75 O71 -26.9(9)
C73 C74 C75 O71 12.1(10)
